data_2243041
loop_
_publ_author_name
'Lynch, Sheridan'
'Lynch, Genevieve'
'Lynch, Will E.'
'Padgett, Clifford W.'

_publ_section_title
;
 Crystal structures of four dimeric manganese(II) bromide coordination
 complexes with various derivatives of pyridine <i>N</i>-oxide
;
_journal_issue 8
_journal_name_full 'Acta Crystallographica Section E'
_journal_page_first 1284
_journal_page_last 1290
_journal_paper_doi 10.1107/S2056989019010557
_journal_volume 75
_journal_year 2019
_chemical_formula_iupac '[Mn2 Br4 (C5 H5 N O)4 (H2 O)2]'
_chemical_formula_moiety 'C20 H24 Br4 Mn2 N4 O6'
_chemical_formula_sum 'C20 H24 Br4 Mn2 N4 O6'
_chemical_formula_weight 845.95
_chemical_name_systematic
;
Bis(\m-pyridine <i>N</i>-oxide)bis[aquadibromido(pyridine
<i>N</i>-oxide)manganese(II)]
;
_space_group_crystal_system monoclinic
_space_group_IT_number 14
_space_group_name_Hall '-P 2yn'
_space_group_name_H-M_alt 'P 1 21/n 1'
_symmetry_space_group_name_Hall '-P 2yn'
_symmetry_space_group_name_H-M 'P 1 21/n 1'
_atom_sites_solution_hydrogens mixed
_atom_sites_solution_primary dual
_cell_angle_alpha 90
_cell_angle_beta 100.055(4)
_cell_angle_gamma 90
_cell_formula_units_Z 2
_cell_length_a 7.736(4)
_cell_length_b 15.179(7)
_cell_length_c 12.528(6)
_cell_measurement_reflns_used 4250
_cell_measurement_temperature 170
_cell_measurement_theta_max 27.50
_cell_measurement_theta_min 2.10
_cell_volume 1448.5(12)
_computing_cell_refinement
;
CrysAlisPro (Rigaku Oxford Diffraction, 2018)
;
_computing_data_collection
;
CrysAlisPro (Rigaku Oxford Diffraction, 2018)
;
_computing_data_reduction
;
CrysAlisPro (Rigaku Oxford Diffraction, 2018)
;
_computing_molecular_graphics
;
<i>OLEX2</i> (Dolomanov <i>et al.</i>,  2009) and Mercury (Macrae <i>et
al.</i>,  2008)
;
_computing_publication_material
;
<i>OLEX2</i> (Dolomanov <i>et al.</i>,  2009)
;
_computing_structure_refinement
;
ShelXL (Sheldrick, 2015b)
;
_computing_structure_solution
;
ShelXT (Sheldrick, 2015a)
;
_diffrn_ambient_temperature 170
_diffrn_detector 'Rigaku XtaLAB area detector'
_diffrn_detector_area_resol_mean 13.6612
_diffrn_measured_fraction_theta_full 0.994
_diffrn_measured_fraction_theta_max 0.993
_diffrn_measurement_device_type 'Rigaku Mini template'
_diffrn_measurement_method 'profile data from \w-scans'
_diffrn_radiation_monochromator 'Graphite Monochromator'
_diffrn_radiation_type MoK\a
_diffrn_radiation_wavelength 0.71073
_diffrn_reflns_av_R_equivalents 0.1777
_diffrn_reflns_av_unetI/netI 0.1015
_diffrn_reflns_limit_h_max 10
_diffrn_reflns_limit_h_min -10
_diffrn_reflns_limit_k_max 19
_diffrn_reflns_limit_k_min -19
_diffrn_reflns_limit_l_max 16
_diffrn_reflns_limit_l_min -16
_diffrn_reflns_number 15117
_diffrn_reflns_theta_full 25.242
_diffrn_reflns_theta_max 27.499
_diffrn_reflns_theta_min 2.127
_diffrn_source 'Sealed Tube'
_diffrn_standards_number 0
_exptl_absorpt_coefficient_mu 6.429
_exptl_absorpt_correction_T_max 0.114
_exptl_absorpt_correction_T_min 0.066
_exptl_absorpt_correction_type multi-scan
_exptl_absorpt_process_details
;
(<i>REQAB</i>; Rigaku, 1998)
;
_exptl_crystal_colour Colorless
_exptl_crystal_density_diffrn 1.940
_exptl_crystal_density_method "'not measured"
_exptl_crystal_description Prism
_exptl_crystal_F_000 820
_exptl_crystal_size_max 0.5
_exptl_crystal_size_mid 0.5
_exptl_crystal_size_min 0.2
_refine_diff_density_max 1.433
_refine_diff_density_min -1.149
_refine_ls_extinction_coef 0.0140(11)
_refine_ls_extinction_expression Fc^*^=kFc[1+0.001xFc^2^\l^3^/sin(2\q)]^-1/4^
_refine_ls_extinction_method
;
(SHELXL-2018/1; Sheldrick, 2015b)
;
_refine_ls_goodness_of_fit_ref 1.130
_refine_ls_hydrogen_treatment mixed
_refine_ls_matrix_type full
_refine_ls_number_parameters 172
_refine_ls_number_reflns 3305
_refine_ls_number_restraints 2
_refine_ls_restrained_S_all 1.129
_refine_ls_R_factor_all 0.0465
_refine_ls_R_factor_gt 0.0426
_refine_ls_shift/su_max 0.001
_refine_ls_shift/su_mean 0.000
_refine_ls_structure_factor_coef Fsqd
_refine_ls_weighting_details 'w=1/[\s^2^(Fo^2^)+(0.0191P)^2^+0.4786P] where P=(Fo^2^+2Fc^2^)/3'
_refine_ls_weighting_scheme calc
_refine_ls_wR_factor_gt 0.1072
_refine_ls_wR_factor_ref 0.1103
_reflns_number_gt 3024
_reflns_number_total 3305
_reflns_threshold_expression 'I > 2\s(I)'
_cod_data_source_file su5505sup1.cif
_cod_data_source_block I
_cod_database_code 2243041
_shelx_space_group_comment
;
The symmetry employed for this shelxl refinement is uniquely defined
by the following loop, which should always be used as a source of
symmetry information in preference to the above space-group names.
They are only intended as comments.
;
_shelx_estimated_absorpt_t_min 0.141
_shelx_estimated_absorpt_t_max 0.360

loop_
_space_group_symop_operation_xyz
'x, y, z'
'-x+1/2, y+1/2, -z+1/2'
'-x, -y, -z'
'x-1/2, -y-1/2, z-1/2'

loop_
_atom_site_type_symbol
_atom_site_label
_atom_site_fract_x
_atom_site_fract_y
_atom_site_fract_z
_atom_site_U_iso_or_equiv
_atom_site_adp_type
_atom_site_calc_flag
_atom_site_occupancy
Br Br1 0.88172(4) 0.48605(2) 0.66632(3) 0.02264(14) Uani d 1
C C1 0.4849(5) 0.3093(3) 0.3370(3) 0.0303(8) Uani d 1
H H1 0.363028 0.310997 0.339833 0.036 Uiso calc 1
Mn Mn1 0.54254(7) 0.43050(3) 0.61896(4) 0.01589(16) Uani d 1
O O1 0.5247(3) 0.43379(14) 0.44408(17) 0.0171(5) Uani d 1
N N1 0.5922(4) 0.36998(16) 0.3881(2) 0.0160(5) Uani d 1
Br Br2 0.61302(5) 0.26431(2) 0.63521(3) 0.02396(15) Uani d 1
N N2 0.5951(4) 0.4668(2) 0.8619(2) 0.0250(6) Uani d 1
O O2 0.4813(4) 0.46894(19) 0.7689(2) 0.0296(6) Uani d 1
C C2 0.5520(6) 0.2438(3) 0.2796(4) 0.0403(10) Uani d 1
H H2 0.476706 0.199462 0.243743 0.048 Uiso calc 1
C C3 0.7280(6) 0.2428(3) 0.2744(4) 0.0377(10) Uani d 1
H H3 0.774934 0.198354 0.234356 0.045 Uiso calc 1
O O3 0.2446(4) 0.40522(18) 0.5691(2) 0.0260(6) Uani d 1
C C4 0.8354(6) 0.3068(3) 0.3280(4) 0.0440(12) Uani d 1
H H4 0.957332 0.307435 0.325343 0.053 Uiso calc 1
C C5 0.7628(5) 0.3702(3) 0.3855(4) 0.0339(9) Uani d 1
H H5 0.835724 0.414384 0.423704 0.041 Uiso calc 1
C C6 0.6494(6) 0.3886(3) 0.9054(3) 0.0385(10) Uani d 1
H H6 0.610967 0.335631 0.868308 0.046 Uiso calc 1
C C7 0.7611(8) 0.3855(4) 1.0040(4) 0.0570(14) Uani d 1
H H7 0.800377 0.330116 1.034421 0.068 Uiso calc 1
C C8 0.8162(7) 0.4620(5) 1.0588(4) 0.0627(17) Uani d 1
H H8 0.892059 0.460197 1.127146 0.075 Uiso calc 1
C C9 0.7581(8) 0.5413(4) 1.0116(4) 0.0600(16) Uani d 1
H H9 0.792711 0.594992 1.048066 0.072 Uiso calc 1
C C10 0.6498(7) 0.5426(3) 0.9116(4) 0.0396(10) Uani d 1
H H10 0.613977 0.597312 0.877878 0.048 Uiso calc 1
H H3A 0.214(6) 0.418(3) 0.5042(18) 0.037(13) Uiso d 1
H H3B 0.172(5) 0.424(3) 0.606(4) 0.042(14) Uiso d 1

loop_
_atom_site_aniso_label
_atom_site_aniso_U_11
_atom_site_aniso_U_22
_atom_site_aniso_U_33
_atom_site_aniso_U_12
_atom_site_aniso_U_13
_atom_site_aniso_U_23
Br1 0.0170(2) 0.0266(2) 0.0235(2) -0.00262(13) 0.00117(15) 0.00210(12)
C1 0.0210(18) 0.030(2) 0.038(2) -0.0009(15) -0.0002(16) -0.0156(16)
Mn1 0.0175(3) 0.0151(3) 0.0155(3) 0.00165(18) 0.0039(2) 0.00189(17)
O1 0.0237(12) 0.0126(10) 0.0161(10) 0.0056(9) 0.0062(9) -0.0010(8)
N1 0.0210(14) 0.0101(12) 0.0172(12) 0.0016(11) 0.0046(11) -0.0037(10)
Br2 0.0256(2) 0.0155(2) 0.0302(2) 0.00169(13) 0.00347(16) 0.00366(12)
N2 0.0240(16) 0.0354(17) 0.0165(13) 0.0059(13) 0.0064(12) -0.0019(12)
O2 0.0298(15) 0.0420(16) 0.0175(11) 0.0119(12) 0.0050(11) 0.0009(11)
C2 0.032(2) 0.031(2) 0.054(3) 0.0001(18) -0.0029(19) -0.025(2)
C3 0.038(2) 0.029(2) 0.047(2) 0.0010(18) 0.012(2) -0.0200(18)
O3 0.0220(13) 0.0305(14) 0.0263(13) 0.0033(11) 0.0063(11) 0.0089(11)
C4 0.026(2) 0.035(2) 0.077(3) -0.0021(18) 0.025(2) -0.023(2)
C5 0.026(2) 0.0254(19) 0.053(2) -0.0056(16) 0.0161(19) -0.0176(17)
C6 0.044(3) 0.039(2) 0.030(2) 0.016(2) 0.0008(18) 0.0047(17)
C7 0.053(3) 0.084(4) 0.032(2) 0.029(3) -0.001(2) 0.012(2)
C8 0.032(3) 0.127(5) 0.027(2) 0.003(3) -0.001(2) -0.013(3)
C9 0.055(3) 0.085(4) 0.043(3) -0.030(3) 0.016(3) -0.031(3)
C10 0.047(3) 0.038(2) 0.036(2) -0.011(2) 0.014(2) -0.0076(18)

loop_
_atom_type_symbol
_atom_type_description
_atom_type_scat_dispersion_real
_atom_type_scat_dispersion_imag
_atom_type_scat_source
C C 0.0033 0.0016 'International Tables Vol C Tables 4.2.6.8 and 6.1.1.4'
H H 0.0000 0.0000 'International Tables Vol C Tables 4.2.6.8 and 6.1.1.4'
Br Br -0.2901 2.4595 'International Tables Vol C Tables 4.2.6.8 and 6.1.1.4'
Mn Mn 0.3368 0.7283 'International Tables Vol C Tables 4.2.6.8 and 6.1.1.4'
N N 0.0061 0.0033 'International Tables Vol C Tables 4.2.6.8 and 6.1.1.4'
O O 0.0106 0.0060 'International Tables Vol C Tables 4.2.6.8 and 6.1.1.4'

loop_
_geom_angle_atom_site_label_1
_geom_angle_atom_site_label_2
_geom_angle_atom_site_label_3
_geom_angle_site_symmetry_1
_geom_angle_site_symmetry_3
_geom_angle
N1 C1 H1 . . 120.3
N1 C1 C2 . . 119.4(4)
C2 C1 H1 . . 120.3
O1 Mn1 Br1 . . 95.84(7)
O1 Mn1 Br1 3_666 . 87.00(7)
O1 Mn1 O1 . 3_666 69.66(9)
O1 Mn1 Br2 . . 94.44(6)
O1 Mn1 Br2 3_666 . 164.07(6)
O1 Mn1 O3 3_666 . 84.14(10)
O1 Mn1 O3 . . 81.19(9)
Br2 Mn1 Br1 . . 95.93(3)
O2 Mn1 Br1 . . 94.50(9)
O2 Mn1 O1 . 3_666 89.15(10)
O2 Mn1 O1 . . 155.81(10)
O2 Mn1 Br2 . . 106.17(8)
O2 Mn1 O3 . . 85.28(11)
O3 Mn1 Br1 . . 171.14(7)
O3 Mn1 Br2 . . 92.63(7)
Mn1 O1 Mn1 . 3_666 110.34(9)
N1 O1 Mn1 . . 122.99(18)
N1 O1 Mn1 . 3_666 124.32(17)
C1 N1 O1 . . 118.8(3)
C5 N1 C1 . . 122.1(3)
C5 N1 O1 . . 119.1(3)
O2 N2 C6 . . 119.2(3)
O2 N2 C10 . . 119.4(4)
C6 N2 C10 . . 121.3(4)
N2 O2 Mn1 . . 123.9(2)
C1 C2 H2 . . 120.1
C3 C2 C1 . . 119.9(4)
C3 C2 H2 . . 120.1
C2 C3 H3 . . 120.4
C2 C3 C4 . . 119.2(3)
C4 C3 H3 . . 120.4
Mn1 O3 H3A . . 109(3)
Mn1 O3 H3B . . 122(4)
H3A O3 H3B . . 111(5)
C3 C4 H4 . . 120.6
C3 C4 C5 . . 118.8(4)
C5 C4 H4 . . 120.6
N1 C5 C4 . . 120.6(4)
N1 C5 H5 . . 119.7
C4 C5 H5 . . 119.7
N2 C6 H6 . . 120.1
N2 C6 C7 . . 119.8(5)
C7 C6 H6 . . 120.1
C6 C7 H7 . . 119.7
C8 C7 C6 . . 120.5(5)
C8 C7 H7 . . 119.7
C7 C8 H8 . . 120.9
C7 C8 C9 . . 118.2(5)
C9 C8 H8 . . 120.9
C8 C9 H9 . . 119.9
C10 C9 C8 . . 120.1(5)
C10 C9 H9 . . 119.9
N2 C10 C9 . . 120.0(5)
N2 C10 H10 . . 120.0
C9 C10 H10 . . 120.0

loop_
_geom_bond_atom_site_label_1
_geom_bond_atom_site_label_2
_geom_bond_site_symmetry_2
_geom_bond_distance
Mn1 Br1 . 2.7212(13)
C1 H1 . 0.9500
C1 N1 . 1.327(5)
C1 C2 . 1.381(5)
Mn1 O1 . 2.172(2)
Mn1 O1 3_666 2.235(2)
Mn1 Br2 . 2.5813(13)
Mn1 O2 . 2.099(3)
Mn1 O3 . 2.312(3)
O1 N1 . 1.353(3)
N1 C5 . 1.326(5)
N2 O2 . 1.332(4)
N2 C6 . 1.342(5)
N2 C10 . 1.342(5)
C2 H2 . 0.9500
C2 C3 . 1.374(6)
C3 H3 . 0.9500
C3 C4 . 1.375(6)
O3 H3A . 0.829(19)
O3 H3B . 0.829(19)
C4 H4 . 0.9500
C4 C5 . 1.379(5)
C5 H5 . 0.9500
C6 H6 . 0.9500
C6 C7 . 1.380(7)
C7 H7 . 0.9500
C7 C8 . 1.378(8)
C8 H8 . 0.9500
C8 C9 . 1.381(9)
C9 H9 . 0.9500
C9 C10 . 1.381(8)
C10 H10 . 0.9500

loop_
_geom_hbond_atom_site_label_D
_geom_hbond_atom_site_label_H
_geom_hbond_atom_site_label_A
_geom_hbond_site_symmetry_A
_geom_hbond_distance_DH
_geom_hbond_distance_HA
_geom_hbond_distance_DA
_geom_hbond_angle_DHA
_geom_hbond_publ_flag
O3 H3A Br1 3_666 0.83(2) 2.58(2) 3.372(3) 159(4) yes
O3 H3B Br1 1_455 0.84(4) 2.66(4) 3.473(4) 163(4) yes

_cod_database_fobs_code 2243041
